data_7121032
loop_
_publ_author_name
'Wang, Li'
'Xu, Cong'
'Han, Qingxin'
'Tang, Xiaoliang'
'Zhou, Panpan'
'Zhang, Ruilian'
'Gao, Guoshu'
'Xu, Benhua'
'Qin, Wenwu'
'Liu, Weisheng'

_publ_section_title
;
 Ambient chemical fixation of CO<sub>2</sub> using a highly efficient
 heterometallic helicate catalyst system.
;
_journal_issue 18
_journal_name_full 'Chemical communications (Cambridge, England)'
_journal_page_first 2212
_journal_page_last 2215
_journal_paper_doi 10.1039/c7cc09092g
_journal_volume 54
_journal_year 2018
_chemical_formula_moiety 'C72 H76 N16 O46 Tb3 Zn4, 2(N O3), H3 O'
_chemical_formula_sum 'C72 H79 N18 O53 Tb3 Zn4'
_chemical_formula_weight 2782.77
_space_group_crystal_system monoclinic
_space_group_IT_number 13
_space_group_name_Hall '-P 2yc'
_space_group_name_H-M_alt 'P 1 2/c 1'
_symmetry_space_group_name_Hall '-P 2yc'
_symmetry_space_group_name_H-M 'P 1 2/c 1'
_atom_sites_solution_hydrogens mixed
_audit_block_doi 10.5517/ccdc.csd.cc1mkfxj
_audit_creation_date 2016-09-26
_audit_creation_method
;
Olex2 1.2
(compiled 2016.02.19 svn.r3266 for OlexSys, GUI svn.r5155)
;
_audit_update_record
;
2016-09-26 deposited with the CCDC.
2017-12-21 downloaded from the CCDC.
;
_cell_angle_alpha 90
_cell_angle_beta 102.028(9)
_cell_angle_gamma 90
_cell_formula_units_Z 2
_cell_length_a 17.310(3)
_cell_length_b 12.2860(6)
_cell_length_c 29.5628(16)
_cell_measurement_reflns_used 3114
_cell_measurement_temperature 290.83(10)
_cell_measurement_theta_max 23.2060
_cell_measurement_theta_min 3.6670
_cell_volume 6149.1(12)
_computing_cell_refinement
;
CrysAlisPro, Agilent Technologies,
Version 1.171.37.35 (release 13-08-2014 CrysAlis171 .NET)
(compiled Aug 13 2014,18:06:01)
;
_computing_data_collection
;
CrysAlisPro, Agilent Technologies,
Version 1.171.37.35 (release 13-08-2014 CrysAlis171 .NET)
(compiled Aug 13 2014,18:06:01)
;
_computing_data_reduction
;
CrysAlisPro, Agilent Technologies,
Version 1.171.37.35 (release 13-08-2014 CrysAlis171 .NET)
(compiled Aug 13 2014,18:06:01)
;
_computing_molecular_graphics 'Olex2 (Dolomanov et al., 2009)'
_computing_publication_material 'Olex2 (Dolomanov et al., 2009)'
_computing_structure_refinement 'ShelXL (Sheldrick, 2015)'
_diffrn_ambient_environment air
_diffrn_ambient_temperature 290.83(10)
_diffrn_detector 'CCD plate'
_diffrn_detector_area_resol_mean 16.0733
_diffrn_detector_type Eos
_diffrn_measured_fraction_theta_full 0.995
_diffrn_measured_fraction_theta_max 0.994
_diffrn_measurement_details
;
#__ type_ start__ end____ width___ exp.time_
  1 omega   16.00   85.00   1.0000   18.0000
omega____ theta____ kappa____ phi______ frames
    -       20.7416   19.0000  -60.0000 69

#__ type_ start__ end____ width___ exp.time_
  2 omega    2.00   28.00   1.0000   18.0000
omega____ theta____ kappa____ phi______ frames
    -       20.7416   57.0000  -90.0000 26

#__ type_ start__ end____ width___ exp.time_
  3 omega  -52.00   60.00   1.0000   18.0000
omega____ theta____ kappa____ phi______ frames
    -       20.7416    0.0000  -90.0000 112

#__ type_ start__ end____ width___ exp.time_
  4 omega  -20.00   10.00   1.0000   18.0000
omega____ theta____ kappa____ phi______ frames
    -      -17.3041  -99.0000 -150.0000 30
;
_diffrn_measurement_device 'four-circle diffractometer'
_diffrn_measurement_device_type 'SuperNova, Dual, Cu at zero, Eos'
_diffrn_measurement_method '\w scans'
_diffrn_orient_matrix_UB_11 0.0372864000
_diffrn_orient_matrix_UB_12 -0.0258481000
_diffrn_orient_matrix_UB_13 0.0065667000
_diffrn_orient_matrix_UB_21 0.0055767000
_diffrn_orient_matrix_UB_22 0.0045199000
_diffrn_orient_matrix_UB_23 -0.0230187000
_diffrn_orient_matrix_UB_31 0.0183211000
_diffrn_orient_matrix_UB_32 0.0514111000
_diffrn_orient_matrix_UB_33 0.0053459000
_diffrn_radiation_monochromator mirror
_diffrn_radiation_probe x-ray
_diffrn_radiation_type MoK\a
_diffrn_radiation_wavelength 0.71073
_diffrn_reflns_av_R_equivalents 0.0896
_diffrn_reflns_av_unetI/netI 0.1780
_diffrn_reflns_Laue_measured_fraction_full 0.995
_diffrn_reflns_Laue_measured_fraction_max 0.994
_diffrn_reflns_limit_h_max 21
_diffrn_reflns_limit_h_min -12
_diffrn_reflns_limit_k_max 9
_diffrn_reflns_limit_k_min -15
_diffrn_reflns_limit_l_max 36
_diffrn_reflns_limit_l_min -36
_diffrn_reflns_number 24338
_diffrn_reflns_point_group_measured_fraction_full 0.995
_diffrn_reflns_point_group_measured_fraction_max 0.994
_diffrn_reflns_theta_full 25.242
_diffrn_reflns_theta_max 26.370
_diffrn_reflns_theta_min 3.303
_diffrn_source 'SuperNova (Mo) X-ray Source'
_exptl_absorpt_coefficient_mu 2.556
_exptl_absorpt_correction_T_max 1.00000
_exptl_absorpt_correction_T_min 0.69121
_exptl_absorpt_correction_type multi-scan
_exptl_absorpt_process_details
;
CrysAlisPro, Agilent Technologies,
Version 1.171.37.35 (release 13-08-2014 CrysAlis171 .NET)
(compiled Aug 13 2014,18:06:01)
Empirical absorption correction using spherical harmonics,
 implemented in SCALE3 ABSPACK scaling algorithm.
;
_exptl_crystal_colour 'clear light colourless'
_exptl_crystal_colour_lustre clear
_exptl_crystal_colour_modifier light
_exptl_crystal_colour_primary colourless
_exptl_crystal_density_diffrn 1.503
_exptl_crystal_description block
_exptl_crystal_F_000 2752
_exptl_crystal_size_max 0.24
_exptl_crystal_size_mid 0.21
_exptl_crystal_size_min 0.21
_refine_diff_density_max 2.629
_refine_diff_density_min -1.767
_refine_diff_density_rms 0.247
_refine_ls_extinction_method none
_refine_ls_goodness_of_fit_ref 1.106
_refine_ls_hydrogen_treatment mixed
_refine_ls_matrix_type full
_refine_ls_number_parameters 689
_refine_ls_number_reflns 12519
_refine_ls_number_restraints 889
_refine_ls_restrained_S_all 1.076
_refine_ls_R_factor_all 0.1931
_refine_ls_R_factor_gt 0.1293
_refine_ls_shift/su_max 0.000
_refine_ls_shift/su_mean 0.000
_refine_ls_structure_factor_coef Fsqd
_refine_ls_weighting_details 'w=1/[\s^2^(Fo^2^)+(0.0511P)^2^+266.6821P] where P=(Fo^2^+2Fc^2^)/3'
_refine_ls_weighting_scheme calc
_refine_ls_wR_factor_gt 0.2756
_refine_ls_wR_factor_ref 0.3156
_reflns_Friedel_coverage 0.000
_reflns_number_gt 7186
_reflns_number_total 12519
_reflns_threshold_expression 'I > 2\s(I)'
_cod_data_source_file c7cc09092g2.cif
_cod_data_source_block l-zntb-b
_cod_depositor_comments 'Adding full bibliography for 7121032--7121033.cif.'
_cod_original_cell_volume 6149.3(11)
_cod_database_code 7121032
_shelx_space_group_comment
;
The symmetry employed for this shelxl refinement is uniquely defined
by the following loop, which should always be used as a source of
symmetry information in preference to the above space-group names.
They are only intended as comments.
;
_reflns_odcompleteness_completeness 99.30
_reflns_odcompleteness_iscentric 1
_reflns_odcompleteness_theta 26.32
_olex2_refinement_description
;
1. Fixed Uiso
 At 1.2 times of:
  All C(H) groups, All C(H,H) groups, All N(H) groups
 At 1.5 times of:
  All C(H,H,H) groups, All O(H) groups, All O(H,H) groups, All O(H,H,H) groups
2. Restrained distances
 N9-O18
 1.2 with sigma of 0.02
 H3-O22
 2.1 with sigma of 0.02
 O3-H3
 0.8 with sigma of 0.02
 H8-O8
 0.82 with sigma of 0.02
3. Uiso/Uaniso restraints and constraints
Uanis(O27) \\sim Ueq: with sigma of 0.01 and sigma for terminal atoms of 0.02
Uanis(O25) \\sim Ueq: with sigma of 0.01 and sigma for terminal atoms of 0.02
4. Rigid body (RIGU) restrains
 All non-hydrogen atoms
 with sigma for 1-2 distances of 0.004 and sigma for 1-3 distances of 0.004
5. Others
 Fixed Sof: O27(0.5) H27c(0.5) H27d(0.5) H27e(0.5)
6.a Riding coordinates:
 O17(H17a,H17b), O27(H27c,H27d,H27e)
6.b Ternary CH refined with riding coordinates:
 C9(H9), C26(H26)
6.c Secondary CH2 refined with riding coordinates:
 C8(H8a,H8b), C10(H10a,H10b), C25(H25a,H25b), C27(H27a,H27b)
6.d Aromatic/amide H refined with riding coordinates:
 N1(H1), N4(H4), C2(H2), C3(H3a), C4(H4a), C5(H5), C11(H11), C15(H15),
 C16(H16), C17(H17), C20(H20), C21(H21), C22(H22), C24(H24), C30(H30), C31(H31),
  C32(H32), C33(H33)
6.e Idealised Me refined as rotating group:
 C35(H35a,H35b,H35c), C36(H36a,H36b,H36c)
;
_shelx_shelxl_version_number 2014/7
_olex2_submission_special_instructions 'No special instructions were received'

loop_
_space_group_symop_operation_xyz
'x, y, z'
'-x, y, -z+1/2'
'-x, -y, -z'
'x, -y, z-1/2'

loop_
_atom_site_label
_atom_site_type_symbol
_atom_site_fract_x
_atom_site_fract_y
_atom_site_fract_z
_atom_site_U_iso_or_equiv
_atom_site_adp_type
_atom_site_occupancy
_atom_site_site_symmetry_order
_atom_site_calc_flag
_atom_site_refinement_flags_posn
_atom_site_refinement_flags_adp
_atom_site_refinement_flags_occupancy
Tb1 Tb 0.72966(7) 0.92151(8) 0.49858(3) 0.0439(3) Uani 1 1 d . U .
Tb2 Tb 0.5000 0.63828(9) 0.2500 0.0284(3) Uani 1 2 d S TU P
Zn1 Zn 0.82617(15) 0.76700(18) 0.42820(8) 0.0394(6) Uani 1 1 d . U .
Zn2 Zn 0.40050(14) 0.66235(17) 0.34143(7) 0.0342(5) Uani 1 1 d . U .
O1 O 0.7710(9) 0.7476(10) 0.4812(4) 0.043(3) Uani 1 1 d . U .
O2 O 0.6271(10) 0.8029(11) 0.5059(5) 0.050(3) Uani 1 1 d . U .
O3 O 0.4546(8) 0.6310(11) 0.4135(4) 0.040(3) Uani 1 1 d D U .
H3 H 0.494(6) 0.602(6) 0.427(6) 0.060 Uiso 1 1 d DR . .
O4 O 0.4175(7) 0.7396(9) 0.2845(4) 0.030(3) Uani 1 1 d . U .
O5 O 0.4166(8) 0.7873(9) 0.2001(4) 0.032(3) Uani 1 1 d . U .
O6 O 0.7618(9) 1.1044(10) 0.4695(5) 0.044(3) Uani 1 1 d . U .
O7 O 0.7836(9) 0.9180(10) 0.4340(5) 0.045(3) Uani 1 1 d . U .
O8 O 0.7788(9) 0.6209(11) 0.3942(5) 0.047(3) Uani 1 1 d D U .
H8 H 0.751(11) 0.575(14) 0.403(8) 0.070 Uiso 1 1 d DR . .
O9 O 0.6086(8) 0.5298(10) 0.2783(4) 0.037(3) Uani 1 1 d . U .
O10 O 0.4789(8) 0.5615(9) 0.3190(4) 0.034(3) Uani 1 1 d . U .
O11 O 0.7384(10) 1.0166(14) 0.5708(5) 0.061(3) Uani 1 1 d . U .
O12 O 0.7640(11) 0.8480(14) 0.5795(5) 0.067(4) Uani 1 1 d . U .
O13 O 0.7700(12) 0.9506(17) 0.6401(6) 0.087(6) Uani 1 1 d . U .
O14 O 0.6106(9) 1.0375(10) 0.4941(4) 0.044(3) Uani 1 1 d . U .
O15 O 0.6211(9) 0.9542(11) 0.4319(4) 0.048(3) Uani 1 1 d . U .
O16 O 0.5097(10) 1.0355(12) 0.4359(5) 0.053(3) Uani 1 1 d . U .
O17 O 0.8808(11) 0.9528(14) 0.5337(6) 0.075(4) Uani 1 1 d . U .
H17A H 0.8891 0.8950 0.5517 0.112 Uiso 1 1 d R . .
H17B H 0.8994 0.9336 0.5088 0.112 Uiso 1 1 d R . .
O18 O 0.9366(13) 0.731(2) 0.4554(7) 0.099(5) Uani 1 1 d D U .
O19 O 0.2992(10) 0.5822(13) 0.3347(6) 0.057(3) Uani 1 1 d . U .
O20 O 0.2481(13) 0.7191(19) 0.2917(9) 0.115(8) Uani 1 1 d . U .
O21 O 0.1822(14) 0.572(2) 0.2950(10) 0.131(10) Uani 1 1 d . U .
O25 O 0.9710(17) 0.877(3) 0.4478(11) 0.157(9) Uani 1 1 d . U .
O26 O 1.0636(15) 0.759(2) 0.4711(10) 0.139(9) Uani 1 1 d . U .
N1 N 0.5561(11) 0.6573(13) 0.5081(5) 0.042(3) Uani 1 1 d . U .
H1 H 0.5537 0.5894 0.5148 0.050 Uiso 1 1 calc R . .
N2 N 0.3886(10) 0.8094(12) 0.3711(5) 0.035(3) Uani 1 1 d . U .
N3 N 0.8233(10) 0.8004(12) 0.3595(5) 0.034(3) Uani 1 1 d . U .
N4 N 0.6996(10) 0.4514(12) 0.3331(5) 0.039(3) Uani 1 1 d . U .
H4 H 0.7103 0.4011 0.3537 0.047 Uiso 1 1 calc R . .
N5 N 0.7536(13) 0.9361(18) 0.5975(7) 0.063(4) Uani 1 1 d . U .
N6 N 0.5810(12) 1.0099(12) 0.4526(6) 0.043(3) Uani 1 1 d . U .
N7 N 0.2397(14) 0.6252(19) 0.3075(8) 0.066(5) Uani 1 1 d . U .
N9 N 1.0008(16) 0.756(3) 0.4535(12) 0.131(8) Uani 1 1 d D U .
C1 C 0.7631(14) 0.6597(15) 0.5072(7) 0.045(4) Uani 1 1 d . U .
C2 C 0.8306(15) 0.5866(17) 0.5145(8) 0.056(5) Uani 1 1 d . U .
H2 H 0.8741 0.6026 0.5017 0.067 Uiso 1 1 calc R . .
C3 C 0.8297(15) 0.4868(17) 0.5421(8) 0.054(5) Uani 1 1 d . U .
H3A H 0.8716 0.4379 0.5479 0.065 Uiso 1 1 calc R . .
C4 C 0.7594(14) 0.4716(18) 0.5592(8) 0.054(5) Uani 1 1 d . U .
H4A H 0.7567 0.4107 0.5774 0.065 Uiso 1 1 calc R . .
C5 C 0.6986(14) 0.5367(16) 0.5510(6) 0.045(4) Uani 1 1 d . U .
H5 H 0.6550 0.5202 0.5636 0.054 Uiso 1 1 calc R . .
C6 C 0.6970(14) 0.6319(17) 0.5236(6) 0.046(4) Uani 1 1 d . U .
C7 C 0.6267(13) 0.7040(15) 0.5132(5) 0.038(3) Uani 1 1 d . U .
C8 C 0.4834(13) 0.7160(16) 0.4918(6) 0.044(4) Uani 1 1 d . U .
H8A H 0.4861 0.7863 0.5070 0.052 Uiso 1 1 calc R . .
H8B H 0.4397 0.6757 0.4996 0.052 Uiso 1 1 calc R . .
C9 C 0.4696(12) 0.7316(14) 0.4400(6) 0.034(3) Uani 1 1 d . U .
H9 H 0.5166 0.7660 0.4327 0.041 Uiso 1 1 calc R . .
C10 C 0.4002(12) 0.8021(16) 0.4214(6) 0.039(4) Uani 1 1 d . U .
H10A H 0.3533 0.7719 0.4297 0.047 Uiso 1 1 calc R . .
H10B H 0.4088 0.8742 0.4348 0.047 Uiso 1 1 calc R . .
C11 C 0.3827(11) 0.9039(15) 0.3504(6) 0.035(4) Uani 1 1 d . U .
H11 H 0.3801 0.9646 0.3688 0.042 Uiso 1 1 calc R . .
C12 C 0.3798(11) 0.9242(15) 0.3018(6) 0.031(3) Uani 1 1 d . U .
C13 C 0.3971(9) 0.8440(13) 0.2723(6) 0.023(3) Uani 1 1 d . U .
C14 C 0.3948(13) 0.8743(15) 0.2246(6) 0.039(4) Uani 1 1 d . U .
C15 C 0.3796(12) 0.9773(15) 0.2110(7) 0.037(4) Uani 1 1 d . U .
H15 H 0.3807 0.9969 0.1808 0.045 Uiso 1 1 calc R . .
C16 C 0.3627(16) 1.0532(17) 0.2405(8) 0.062(7) Uani 1 1 d . U .
H16 H 0.3519 1.1239 0.2299 0.074 Uiso 1 1 calc R . .
C17 C 0.3609(14) 1.0302(16) 0.2849(7) 0.050(6) Uani 1 1 d . U .
H17 H 0.3473 1.0837 0.3041 0.060 Uiso 1 1 calc R . .
C18 C 0.7948(12) 1.0056(14) 0.4097(7) 0.037(4) Uani 1 1 d . U .
C19 C 0.7812(13) 1.1087(15) 0.4273(7) 0.043(5) Uani 1 1 d . U .
C20 C 0.7907(11) 1.2012(16) 0.4031(7) 0.039(4) Uani 1 1 d . U .
H20 H 0.7836 1.2684 0.4161 0.047 Uiso 1 1 calc R . .
C21 C 0.8107(14) 1.1984(17) 0.3594(8) 0.050(5) Uani 1 1 d . U .
H21 H 0.8177 1.2623 0.3439 0.060 Uiso 1 1 calc R . .
C22 C 0.8198(11) 1.0956(16) 0.3400(7) 0.041(4) Uani 1 1 d . U .
H22 H 0.8320 1.0917 0.3109 0.049 Uiso 1 1 calc R . .
C23 C 0.8108(11) 0.9990(15) 0.3637(7) 0.036(4) Uani 1 1 d . U .
C24 C 0.8196(14) 0.8987(16) 0.3399(7) 0.048(5) Uani 1 1 d . U .
H24 H 0.8229 0.9027 0.3089 0.057 Uiso 1 1 calc R . .
C25 C 0.8253(13) 0.7040(15) 0.3321(7) 0.043(4) Uani 1 1 d . U .
H25A H 0.8771 0.6703 0.3392 0.052 Uiso 1 1 calc R . .
H25B H 0.8121 0.7211 0.2993 0.052 Uiso 1 1 calc R . .
C26 C 0.7641(14) 0.6306(16) 0.3453(7) 0.044(4) Uani 1 1 d . U .
H26 H 0.7117 0.6624 0.3342 0.053 Uiso 1 1 calc R . .
C27 C 0.7668(14) 0.5170(16) 0.3235(7) 0.048(4) Uani 1 1 d . U .
H27A H 0.7627 0.5237 0.2904 0.058 Uiso 1 1 calc R . .
H27B H 0.8164 0.4815 0.3367 0.058 Uiso 1 1 calc R . .
C28 C 0.6236(13) 0.4649(14) 0.3120(6) 0.038(3) Uani 1 1 d . U .
C29 C 0.5618(13) 0.4060(15) 0.3284(6) 0.038(3) Uani 1 1 d . U .
C30 C 0.5761(15) 0.2931(16) 0.3442(7) 0.051(5) Uani 1 1 d . U .
H30 H 0.6241 0.2594 0.3437 0.061 Uiso 1 1 calc R . .
C31 C 0.5177(15) 0.2377(17) 0.3598(7) 0.054(5) Uani 1 1 d . U .
H31 H 0.5247 0.1643 0.3672 0.065 Uiso 1 1 calc R . .
C32 C 0.4517(17) 0.2870(18) 0.3644(9) 0.064(6) Uani 1 1 d . U .
H32 H 0.4152 0.2492 0.3774 0.077 Uiso 1 1 calc R . .
C33 C 0.4358(15) 0.3942(16) 0.3501(7) 0.050(5) Uani 1 1 d . U .
H33 H 0.3882 0.4263 0.3527 0.060 Uiso 1 1 calc R . .
C34 C 0.4907(12) 0.4533(13) 0.3322(5) 0.030(3) Uani 1 1 d . U .
C35 C 0.4129(13) 0.8057(16) 0.1513(6) 0.040(5) Uani 1 1 d . U .
H35A H 0.4520 0.8584 0.1476 0.060 Uiso 1 1 calc GR . .
H35B H 0.3614 0.8323 0.1371 0.060 Uiso 1 1 calc GR . .
H35C H 0.4227 0.7386 0.1369 0.060 Uiso 1 1 calc GR . .
C36 C 0.7564(13) 1.2056(16) 0.4930(8) 0.049(5) Uani 1 1 d . U .
H36A H 0.7302 1.2586 0.4712 0.074 Uiso 1 1 calc GR . .
H36B H 0.8085 1.2310 0.5066 0.074 Uiso 1 1 calc GR . .
H36C H 0.7269 1.1950 0.5167 0.074 Uiso 1 1 calc GR . .
O22 O 0.5694(11) 0.4679(13) 0.4469(6) 0.067(4) Uani 1 1 d D U .
O23 O 0.6864(11) 0.4288(12) 0.4337(5) 0.063(4) Uani 1 1 d . U .
O24 O 0.6315(9) 0.5835(10) 0.4131(5) 0.048(4) Uani 1 1 d . U .
N8 N 0.6340(12) 0.4914(12) 0.4311(5) 0.044(4) Uani 1 1 d . U .
O27 O 1.098(4) 0.799(5) 0.365(2) 0.17(2) Uani 0.5 1 d . U .
H27C H 1.1433 0.8179 0.3606 0.258 Uiso 0.5 1 d R . .
H27D H 1.0667 0.7905 0.3392 0.258 Uiso 0.5 1 d R . .
H27E H 1.0931 0.7815 0.3937 0.258 Uiso 0.5 1 d R . .

loop_
_atom_site_aniso_label
_atom_site_aniso_U_11
_atom_site_aniso_U_22
_atom_site_aniso_U_33
_atom_site_aniso_U_23
_atom_site_aniso_U_13
_atom_site_aniso_U_12
Tb1 0.0752(8) 0.0273(5) 0.0339(5) -0.0018(4) 0.0219(5) 0.0000(5)
Tb2 0.0473(8) 0.0205(6) 0.0195(6) 0.000 0.0120(5) 0.000
Zn1 0.0545(16) 0.0316(12) 0.0342(12) 0.0032(9) 0.0138(11) 0.0100(11)
Zn2 0.0519(15) 0.0296(11) 0.0252(10) -0.0012(8) 0.0176(10) -0.0057(10)
O1 0.073(7) 0.026(4) 0.035(5) 0.004(4) 0.023(5) 0.003(4)
O2 0.075(6) 0.036(5) 0.044(6) 0.004(4) 0.023(5) -0.001(4)
O3 0.049(7) 0.038(5) 0.034(5) -0.003(4) 0.014(4) -0.005(5)
O4 0.043(7) 0.027(4) 0.025(4) -0.002(3) 0.014(4) 0.002(4)
O5 0.052(8) 0.027(5) 0.020(4) 0.007(3) 0.013(4) 0.005(5)
O6 0.067(7) 0.026(5) 0.045(5) -0.001(4) 0.025(5) 0.002(4)
O7 0.069(7) 0.026(4) 0.046(5) 0.004(3) 0.029(5) 0.003(4)
O8 0.062(9) 0.039(6) 0.039(5) 0.003(4) 0.012(5) 0.003(5)
O9 0.058(6) 0.030(6) 0.026(5) 0.000(4) 0.014(4) 0.007(5)
O10 0.051(6) 0.026(4) 0.030(5) 0.005(4) 0.019(5) -0.002(4)
O11 0.075(8) 0.068(7) 0.042(5) -0.007(4) 0.019(5) 0.006(6)
O12 0.099(9) 0.067(7) 0.040(5) 0.002(4) 0.027(5) 0.004(6)
O13 0.110(15) 0.111(12) 0.040(6) -0.007(6) 0.014(6) 0.035(11)
O14 0.072(6) 0.031(6) 0.035(5) -0.006(4) 0.023(4) -0.001(5)
O15 0.077(6) 0.040(6) 0.032(5) -0.004(4) 0.025(4) 0.006(5)
O16 0.073(6) 0.044(8) 0.046(7) -0.006(6) 0.024(5) 0.002(5)
O17 0.099(7) 0.077(9) 0.053(7) -0.002(6) 0.029(5) 0.002(6)
O18 0.068(6) 0.148(12) 0.078(10) 0.034(8) 0.007(6) 0.024(6)
O19 0.061(6) 0.053(7) 0.063(8) -0.015(6) 0.025(5) -0.013(5)
O20 0.077(13) 0.096(10) 0.159(19) 0.033(11) -0.009(12) -0.022(9)
O21 0.084(10) 0.098(13) 0.19(2) 0.015(13) -0.016(11) -0.028(9)
O25 0.117(13) 0.172(12) 0.183(18) 0.035(10) 0.037(12) 0.024(9)
O26 0.076(9) 0.173(18) 0.16(2) 0.022(16) 0.015(10) 0.021(9)
N1 0.066(6) 0.033(7) 0.026(7) 0.005(5) 0.009(5) -0.004(5)
N2 0.044(8) 0.035(5) 0.028(5) -0.002(4) 0.014(5) 0.002(5)
N3 0.044(9) 0.029(5) 0.030(5) 0.003(4) 0.007(5) 0.005(5)
N4 0.062(6) 0.025(7) 0.031(7) 0.000(5) 0.011(5) 0.004(5)
N5 0.080(10) 0.070(7) 0.043(5) -0.001(4) 0.023(5) 0.006(6)
N6 0.073(6) 0.025(6) 0.037(5) -0.006(4) 0.026(4) -0.001(5)
N7 0.063(7) 0.071(10) 0.069(10) -0.013(8) 0.022(7) -0.006(7)
N9 0.075(8) 0.177(15) 0.14(2) 0.041(13) 0.023(8) 0.018(8)
C1 0.076(8) 0.027(6) 0.033(8) 0.003(5) 0.016(6) 0.005(5)
C2 0.078(9) 0.033(7) 0.055(11) 0.006(7) 0.014(8) 0.007(7)
C3 0.062(9) 0.037(8) 0.059(12) 0.011(8) 0.004(8) 0.001(7)
C4 0.063(9) 0.042(9) 0.050(11) 0.014(8) 0.000(8) -0.004(7)
C5 0.060(9) 0.043(7) 0.028(8) 0.011(6) 0.001(7) -0.007(6)
C6 0.073(7) 0.039(7) 0.027(8) 0.007(6) 0.011(6) 0.002(5)
C7 0.068(6) 0.034(5) 0.011(7) 0.001(5) 0.008(5) -0.004(4)
C8 0.071(8) 0.031(8) 0.030(6) 0.001(5) 0.012(5) -0.004(6)
C9 0.049(8) 0.031(6) 0.026(5) 0.001(4) 0.016(5) -0.005(6)
C10 0.055(9) 0.039(7) 0.027(5) -0.001(5) 0.015(5) 0.002(7)
C11 0.039(11) 0.033(6) 0.035(6) -0.003(4) 0.011(6) 0.003(6)
C12 0.032(9) 0.028(5) 0.034(5) 0.000(4) 0.007(5) -0.002(5)
C13 0.015(7) 0.023(5) 0.029(5) -0.003(4) 0.002(5) -0.007(4)
C14 0.060(12) 0.029(5) 0.031(5) 0.002(4) 0.014(6) 0.007(6)
C15 0.041(11) 0.030(6) 0.044(7) 0.008(5) 0.015(7) 0.004(6)
C16 0.11(2) 0.032(7) 0.054(7) 0.009(5) 0.034(9) 0.015(8)
C17 0.075(16) 0.032(6) 0.048(7) 0.007(5) 0.025(8) 0.011(7)
C18 0.047(12) 0.024(5) 0.044(6) 0.003(4) 0.018(7) 0.006(5)
C19 0.055(13) 0.029(5) 0.049(6) 0.006(4) 0.020(7) 0.013(5)
C20 0.035(11) 0.030(6) 0.054(7) 0.007(5) 0.012(7) 0.010(6)
C21 0.062(15) 0.035(7) 0.058(8) 0.011(6) 0.022(9) 0.013(7)
C22 0.027(10) 0.038(6) 0.059(8) 0.012(5) 0.015(7) 0.014(6)
C23 0.032(10) 0.033(5) 0.045(6) 0.004(4) 0.016(6) 0.009(5)
C24 0.070(15) 0.033(5) 0.047(8) 0.005(4) 0.029(8) 0.010(5)
C25 0.063(11) 0.034(6) 0.036(7) 0.001(5) 0.019(7) 0.005(6)
C26 0.061(10) 0.033(6) 0.038(6) 0.002(5) 0.010(6) 0.003(6)
C27 0.066(9) 0.036(7) 0.045(9) -0.002(6) 0.019(7) 0.001(6)
C28 0.063(6) 0.022(6) 0.029(6) -0.001(5) 0.011(5) 0.003(5)
C29 0.063(7) 0.026(6) 0.027(8) 0.002(5) 0.011(6) -0.001(4)
C30 0.082(10) 0.028(6) 0.040(10) 0.004(6) 0.005(8) -0.001(6)
C31 0.087(11) 0.027(7) 0.049(12) 0.007(7) 0.013(9) -0.003(6)
C32 0.090(11) 0.032(7) 0.073(15) 0.010(8) 0.025(10) -0.007(7)
C33 0.069(9) 0.034(7) 0.054(12) 0.006(7) 0.029(8) -0.007(6)
C34 0.059(7) 0.020(5) 0.011(6) -0.002(4) 0.008(5) -0.006(4)
C35 0.066(14) 0.037(10) 0.020(6) 0.009(5) 0.014(6) 0.015(10)
C36 0.056(14) 0.030(7) 0.070(11) -0.012(7) 0.032(11) 0.002(7)
O22 0.099(10) 0.054(9) 0.057(10) 0.002(7) 0.032(8) -0.010(7)
O23 0.102(10) 0.041(7) 0.045(8) 0.003(6) 0.012(7) 0.023(7)
O24 0.073(10) 0.029(5) 0.045(8) 0.009(5) 0.022(7) 0.010(6)
N8 0.082(9) 0.023(6) 0.028(8) 0.003(5) 0.013(7) 0.003(6)
O27 0.19(3) 0.18(3) 0.15(3) -0.019(19) 0.040(19) -0.001(19)

loop_
_atom_type_symbol
_atom_type_description
_atom_type_scat_dispersion_real
_atom_type_scat_dispersion_imag
_atom_type_scat_source
C C 0.0033 0.0016 'International Tables Vol C Tables 4.2.6.8 and 6.1.1.4'
H H 0.0000 0.0000 'International Tables Vol C Tables 4.2.6.8 and 6.1.1.4'
N N 0.0061 0.0033 'International Tables Vol C Tables 4.2.6.8 and 6.1.1.4'
O O 0.0106 0.0060 'International Tables Vol C Tables 4.2.6.8 and 6.1.1.4'
Tb Tb -0.1723 4.1537 'International Tables Vol C Tables 4.2.6.8 and 6.1.1.4'
Zn Zn 0.2839 1.4301 'International Tables Vol C Tables 4.2.6.8 and 6.1.1.4'

loop_
_geom_angle_atom_site_label_1
_geom_angle_atom_site_label_2
_geom_angle_atom_site_label_3
_geom_angle
_geom_angle_site_symmetry_1
_geom_angle_site_symmetry_3
O1 Tb1 Zn1 33.6(3) . .
O1 Tb1 O6 129.9(4) . .
O1 Tb1 O11 132.1(5) . .
O1 Tb1 O12 81.9(5) . .
O1 Tb1 O14 143.0(5) . .
O1 Tb1 O15 101.0(5) . .
O1 Tb1 O17 84.0(5) . .
O1 Tb1 N5 107.1(5) . .
O1 Tb1 N6 121.8(5) . .
O2 Tb1 Zn1 100.6(3) . .
O2 Tb1 O1 74.1(5) . .
O2 Tb1 O6 144.6(5) . .
O2 Tb1 O11 97.4(5) . .
O2 Tb1 O12 73.8(6) . .
O2 Tb1 O14 74.0(5) . .
O2 Tb1 O15 73.0(5) . .
O2 Tb1 O17 139.8(5) . .
O2 Tb1 N5 84.0(6) . .
O2 Tb1 N6 69.9(5) . .
O6 Tb1 Zn1 96.6(3) . .
O6 Tb1 O12 128.6(5) . .
O6 Tb1 O17 74.4(5) . .
O6 Tb1 N5 107.3(5) . .
O6 Tb1 N6 74.9(5) . .
O7 Tb1 Zn1 33.4(3) . .
O7 Tb1 O1 66.7(4) . .
O7 Tb1 O2 120.9(5) . .
O7 Tb1 O6 64.8(4) . .
O7 Tb1 O11 141.7(5) . .
O7 Tb1 O12 136.9(5) . .
O7 Tb1 O14 116.3(5) . .
O7 Tb1 O15 73.2(5) . .
O7 Tb1 O17 77.7(5) . .
O7 Tb1 N5 148.3(6) . .
O7 Tb1 N6 95.4(5) . .
O11 Tb1 Zn1 147.4(4) . .
O11 Tb1 O6 83.8(5) . .
O11 Tb1 O12 51.1(5) . .
O11 Tb1 O14 70.6(5) . .
O11 Tb1 O15 121.9(5) . .
O11 Tb1 O17 72.9(5) . .
O11 Tb1 N5 25.7(5) . .
O11 Tb1 N6 97.0(5) . .
O12 Tb1 Zn1 109.0(4) . .
O12 Tb1 O17 70.0(6) . .
O12 Tb1 N5 25.4(5) . .
O12 Tb1 N6 126.9(5) . .
O14 Tb1 Zn1 140.8(3) . .
O14 Tb1 O6 73.1(4) . .
O14 Tb1 O12 106.6(5) . .
O14 Tb1 O17 133.0(5) . .
O14 Tb1 N5 87.7(5) . .
O14 Tb1 N6 26.4(4) . .
O15 Tb1 Zn1 89.5(3) . .
O15 Tb1 O6 76.5(5) . .
O15 Tb1 O12 144.4(5) . .
O15 Tb1 O14 51.5(4) . .
O15 Tb1 O17 145.4(5) . .
O15 Tb1 N5 136.9(5) . .
O15 Tb1 N6 25.2(4) . .
O17 Tb1 Zn1 75.8(4) . .
O17 Tb1 N5 70.6(6) . .
O17 Tb1 N6 148.5(5) . .
N5 Tb1 Zn1 131.0(4) . .
N6 Tb1 Zn1 114.7(3) . .
N6 Tb1 N5 112.6(5) . .
Zn2 Tb2 Zn2 170.33(8) . 2_655
O4 Tb2 Zn2 138.6(3) 2_655 .
O4 Tb2 Zn2 32.7(3) . .
O4 Tb2 Zn2 138.6(3) . 2_655
O4 Tb2 Zn2 32.7(3) 2_655 2_655
O4 Tb2 O4 114.1(6) . 2_655
O4 Tb2 O5 62.9(4) 2_655 2_655
O4 Tb2 O5 71.8(4) 2_655 .
O4 Tb2 O5 71.8(4) . 2_655
O4 Tb2 O5 62.9(4) . .
O4 Tb2 O9 86.5(4) 2_655 .
O4 Tb2 O9 133.4(4) 2_655 2_655
O4 Tb2 O9 133.4(4) . .
O4 Tb2 O9 86.5(4) . 2_655
O4 Tb2 O10 66.8(4) . .
O4 Tb2 O10 146.3(4) . 2_655
O4 Tb2 O10 146.3(4) 2_655 .
O4 Tb2 O10 66.8(4) 2_655 2_655
O5 Tb2 Zn2 78.9(3) . 2_655
O5 Tb2 Zn2 94.2(3) . .
O5 Tb2 Zn2 78.9(3) 2_655 .
O5 Tb2 Zn2 94.2(3) 2_655 2_655
O5 Tb2 O5 90.2(5) 2_655 .
O9 Tb2 Zn2 80.5(3) . 2_655
O9 Tb2 Zn2 105.2(3) . .
O9 Tb2 Zn2 105.2(3) 2_655 2_655
O9 Tb2 Zn2 80.5(3) 2_655 .
O9 Tb2 O5 157.9(4) 2_655 2_655
O9 Tb2 O5 83.5(4) 2_655 .
O9 Tb2 O5 157.9(4) . .
O9 Tb2 O5 83.5(4) . 2_655
O9 Tb2 O9 109.7(6) 2_655 .
O9 Tb2 O10 79.7(4) 2_655 .
O9 Tb2 O10 73.5(4) . .
O9 Tb2 O10 79.7(4) . 2_655
O9 Tb2 O10 73.5(4) 2_655 2_655
O10 Tb2 Zn2 34.2(3) 2_655 2_655
O10 Tb2 Zn2 153.5(3) . 2_655
O10 Tb2 Zn2 34.2(3) . .
O10 Tb2 Zn2 153.5(3) 2_655 .
O10 Tb2 O5 127.6(4) . .
O10 Tb2 O5 87.6(4) . 2_655
O10 Tb2 O5 127.6(4) 2_655 2_655
O10 Tb2 O5 87.6(4) 2_655 .
O10 Tb2 O10 132.6(6) 2_655 .
O1 Zn1 Tb1 40.2(4) . .
O1 Zn1 O7 78.5(5) . .
O1 Zn1 O8 94.0(5) . .
O1 Zn1 N3 150.8(6) . .
O7 Zn1 Tb1 38.7(4) . .
O7 Zn1 O8 134.6(6) . .
O7 Zn1 N3 88.1(6) . .
O8 Zn1 Tb1 123.6(4) . .
O18 Zn1 Tb1 115.1(7) . .
O18 Zn1 O1 103.6(7) . .
O18 Zn1 O7 120.8(9) . .
O18 Zn1 O8 104.5(9) . .
O18 Zn1 N3 105.6(8) . .
N3 Zn1 Tb1 124.2(4) . .
N3 Zn1 O8 77.0(6) . .
O3 Zn2 Tb2 124.0(4) . .
O4 Zn2 Tb2 38.0(3) . .
O4 Zn2 O3 142.8(5) . .
O4 Zn2 O10 78.0(5) . .
O4 Zn2 N2 89.3(5) . .
O10 Zn2 Tb2 40.0(3) . .
O10 Zn2 O3 91.8(5) . .
O19 Zn2 Tb2 116.5(4) . .
O19 Zn2 O3 101.6(6) . .
O19 Zn2 O4 115.6(6) . .
O19 Zn2 O10 107.4(6) . .
O19 Zn2 N2 108.4(6) . .
N2 Zn2 Tb2 121.1(4) . .
N2 Zn2 O3 78.2(6) . .
N2 Zn2 O10 144.0(6) . .
Zn1 O1 Tb1 106.2(5) . .
C1 O1 Tb1 122.2(11) . .
C1 O1 Zn1 131.3(12) . .
C7 O2 Tb1 131.3(15) . .
Zn2 O3 H3 136(10) . .
C9 O3 Zn2 111.6(10) . .
C9 O3 H3 94(7) . .
Zn2 O4 Tb2 109.3(5) . .
C13 O4 Tb2 123.1(10) . .
C13 O4 Zn2 126.4(10) . .
C14 O5 Tb2 115.3(10) . .
C14 O5 C35 116.1(13) . .
C35 O5 Tb2 125.5(10) . .
C19 O6 Tb1 117.7(11) . .
C19 O6 C36 117.5(15) . .
C36 O6 Tb1 124.7(11) . .
Zn1 O7 Tb1 107.9(5) . .
C18 O7 Tb1 124.4(11) . .
C18 O7 Zn1 126.9(11) . .
Zn1 O8 H8 128(10) . .
C26 O8 Zn1 112.2(11) . .
C26 O8 H8 113(10) . .
C28 O9 Tb2 131.9(13) . .
Zn2 O10 Tb2 105.8(5) . .
C34 O10 Tb2 126.0(9) . .
C34 O10 Zn2 123.9(10) . .
N5 O11 Tb1 98.0(13) . .
N5 O12 Tb1 93.9(13) . .
N6 O14 Tb1 93.5(11) . .
N6 O15 Tb1 96.3(12) . .
Tb1 O17 H17A 98.3 . .
Tb1 O17 H17B 97.8 . .
H17A O17 H17B 104.1 . .
N9 O18 Zn1 142(2) . .
N7 O19 Zn2 115.9(15) . .
C7 N1 H1 118.7 . .
C7 N1 C8 122.7(16) . .
C8 N1 H1 118.7 . .
C10 N2 Zn2 112.3(11) . .
C11 N2 Zn2 126.3(12) . .
C11 N2 C10 120.8(15) . .
C24 N3 Zn1 126.7(13) . .
C24 N3 C25 120.2(16) . .
C25 N3 Zn1 113.1(11) . .
C27 N4 H4 117.5 . .
C28 N4 H4 117.5 . .
C28 N4 C27 124.9(17) . .
O11 N5 Tb1 56.3(10) . .
O12 N5 Tb1 60.7(11) . .
O12 N5 O11 116.8(18) . .
O12 N5 O13 122(2) . .
O13 N5 Tb1 173.3(18) . .
O13 N5 O11 120(2) . .
O14 N6 Tb1 60.1(10) . .
O15 N6 Tb1 58.5(11) . .
O15 N6 O14 118.2(19) . .
O15 N6 O16 123.5(17) . .
O16 N6 Tb1 169.6(13) . .
O16 N6 O14 118.1(16) . .
O20 N7 O19 118(2) . .
O21 N7 O19 119(3) . .
O21 N7 O20 123(3) . .
O18 N9 O25 87(3) . .
O26 N9 O18 148(4) . .
O26 N9 O25 106(4) . .
O1 C1 C2 113.9(19) . .
O1 C1 C6 126(2) . .
C6 C1 C2 119.8(19) . .
C1 C2 H2 120.2 . .
C1 C2 C3 120(2) . .
C3 C2 H2 120.2 . .
C2 C3 H3A 122.8 . .
C4 C3 C2 114(2) . .
C4 C3 H3A 122.8 . .
C3 C4 H4A 117.6 . .
C5 C4 C3 125(2) . .
C5 C4 H4A 117.6 . .
C4 C5 H5 119.0 . .
C4 C5 C6 122(2) . .
C6 C5 H5 119.0 . .
C1 C6 C5 119(2) . .
C1 C6 C7 119.0(18) . .
C5 C6 C7 122(2) . .
O2 C7 N1 116(2) . .
O2 C7 C6 126(2) . .
N1 C7 C6 117.5(17) . .
N1 C8 H8A 109.6 . .
N1 C8 H8B 109.6 . .
N1 C8 C9 110.1(16) . .
H8A C8 H8B 108.2 . .
C9 C8 H8A 109.6 . .
C9 C8 H8B 109.6 . .
O3 C9 C8 114.1(14) . .
O3 C9 H9 108.2 . .
O3 C9 C10 104.8(15) . .
C8 C9 H9 108.2 . .
C10 C9 C8 113.1(15) . .
C10 C9 H9 108.2 . .
N2 C10 C9 109.9(15) . .
N2 C10 H10A 109.7 . .
N2 C10 H10B 109.7 . .
C9 C10 H10A 109.7 . .
C9 C10 H10B 109.7 . .
H10A C10 H10B 108.2 . .
N2 C11 H11 116.5 . .
N2 C11 C12 126.9(17) . .
C12 C11 H11 116.5 . .
C13 C12 C11 122.2(16) . .
C13 C12 C17 119.8(17) . .
C17 C12 C11 117.9(17) . .
O4 C13 C12 125.5(15) . .
O4 C13 C14 116.9(14) . .
C12 C13 C14 117.6(15) . .
O5 C14 C13 110.8(15) . .
C15 C14 O5 129.1(17) . .
C15 C14 C13 119.9(17) . .
C14 C15 H15 119.5 . .
C14 C15 C16 121.0(19) . .
C16 C15 H15 119.5 . .
C15 C16 H16 118.8 . .
C17 C16 C15 122(2) . .
C17 C16 H16 118.8 . .
C12 C17 H17 120.4 . .
C16 C17 C12 119.2(19) . .
C16 C17 H17 120.4 . .
O7 C18 C19 118.3(17) . .
O7 C18 C23 122.8(16) . .
C19 C18 C23 118.5(17) . .
O6 C19 C18 113.3(16) . .
O6 C19 C20 126.2(17) . .
C20 C19 C18 120.5(18) . .
C19 C20 H20 118.7 . .
C19 C20 C21 122.6(19) . .
C21 C20 H20 118.7 . .
C20 C21 H21 121.1 . .
C20 C21 C22 117.7(19) . .
C22 C21 H21 121.1 . .
C21 C22 H22 119.3 . .
C23 C22 C21 121.4(19) . .
C23 C22 H22 119.3 . .
C22 C23 C18 119.1(17) . .
C22 C23 C24 116.4(17) . .
C24 C23 C18 124.6(17) . .
N3 C24 C23 124.1(18) . .
N3 C24 H24 118.0 . .
C23 C24 H24 118.0 . .
N3 C25 H25A 110.9 . .
N3 C25 H25B 110.9 . .
N3 C25 C26 104.3(15) . .
H25A C25 H25B 108.9 . .
C26 C25 H25A 110.9 . .
C26 C25 H25B 110.9 . .
O8 C26 C25 109.2(17) . .
O8 C26 H26 109.2 . .
O8 C26 C27 109.5(16) . .
C25 C26 H26 109.2 . .
C25 C26 C27 110.6(17) . .
C27 C26 H26 109.2 . .
N4 C27 C26 108.6(16) . .
N4 C27 H27A 110.0 . .
N4 C27 H27B 110.0 . .
C26 C27 H27A 110.0 . .
C26 C27 H27B 110.0 . .
H27A C27 H27B 108.3 . .
O9 C28 N4 117.7(19) . .
O9 C28 C29 122(2) . .
N4 C28 C29 120.1(17) . .
C28 C29 C30 119.2(19) . .
C34 C29 C28 123.0(17) . .
C34 C29 C30 117.7(19) . .
C29 C30 H30 120.4 . .
C31 C30 C29 119(2) . .
C31 C30 H30 120.4 . .
C30 C31 H31 119.4 . .
C32 C31 C30 121(2) . .
C32 C31 H31 119.4 . .
C31 C32 H32 119.3 . .
C31 C32 C33 121(2) . .
C33 C32 H32 119.3 . .
C32 C33 H33 119.9 . .
C34 C33 C32 120(2) . .
C34 C33 H33 119.9 . .
C29 C34 O10 117.4(16) . .
C29 C34 C33 120.2(17) . .
C33 C34 O10 122.4(18) . .
O5 C35 H35A 109.5 . .
O5 C35 H35B 109.5 . .
O5 C35 H35C 109.5 . .
H35A C35 H35B 109.5 . .
H35A C35 H35C 109.5 . .
H35B C35 H35C 109.5 . .
O6 C36 H36A 109.5 . .
O6 C36 H36B 109.5 . .
O6 C36 H36C 109.5 . .
H36A C36 H36B 109.5 . .
H36A C36 H36C 109.5 . .
H36B C36 H36C 109.5 . .
O23 N8 O22 121.8(17) . .
O23 N8 O24 125(2) . .
O24 N8 O22 112.9(18) . .
H27C O27 H27D 109.5 . .
H27C O27 H27E 119.0 . .
H27D O27 H27E 130.5 . .

loop_
_geom_bond_atom_site_label_1
_geom_bond_atom_site_label_2
_geom_bond_distance
_geom_bond_site_symmetry_2
Tb1 Zn1 3.489(2) .
Tb1 O1 2.344(12) .
Tb1 O2 2.341(15) .
Tb1 O6 2.509(13) .
Tb1 O7 2.293(12) .
Tb1 O11 2.411(15) .
Tb1 O12 2.510(15) .
Tb1 O14 2.487(14) .
Tb1 O15 2.456(15) .
Tb1 O17 2.634(19) .
Tb1 N5 2.871(19) .
Tb1 N6 2.86(2) .
Tb2 Zn2 3.507(2) .
Tb2 Zn2 3.507(2) 2_655
Tb2 O4 2.289(11) 2_655
Tb2 O4 2.289(11) .
Tb2 O5 2.594(12) .
Tb2 O5 2.594(12) 2_655
Tb2 O9 2.313(13) 2_655
Tb2 O9 2.313(13) .
Tb2 O10 2.344(11) .
Tb2 O10 2.344(11) 2_655
Zn1 O1 2.012(13) .
Zn1 O7 2.017(13) .
Zn1 O8 2.136(15) .
Zn1 O18 1.96(2) .
Zn1 N3 2.061(15) .
Zn2 O3 2.177(13) .
Zn2 O4 2.006(11) .
Zn2 O10 2.047(12) .
Zn2 O19 1.985(16) .
Zn2 N2 2.037(15) .
O1 C1 1.35(2) .
O2 C7 1.24(2) .
O3 H3 0.80(2) .
O3 C9 1.46(2) .
O4 C13 1.359(19) .
O5 C14 1.39(2) .
O5 C35 1.448(18) .
O6 C19 1.36(2) .
O6 C36 1.44(2) .
O7 C18 1.33(2) .
O8 H8 0.82(2) .
O8 C26 1.42(2) .
O9 C28 1.26(2) .
O10 C34 1.389(19) .
O11 N5 1.26(2) .
O12 N5 1.24(2) .
O13 N5 1.25(2) .
O14 N6 1.27(2) .
O15 N6 1.226(19) .
O16 N6 1.27(2) .
O17 H17A 0.8811 .
O17 H17B 0.8973 .
O18 N9 1.162(18) .
O19 N7 1.28(3) .
O20 N7 1.27(3) .
O21 N7 1.19(3) .
O25 N9 1.57(4) .
O26 N9 1.11(3) .
N1 H1 0.8600 .
N1 C7 1.33(3) .
N1 C8 1.44(3) .
N2 C10 1.46(2) .
N2 C11 1.31(2) .
N3 C24 1.34(2) .
N3 C25 1.44(2) .
N4 H4 0.8600 .
N4 C27 1.49(3) .
N4 C28 1.34(3) .
C1 C2 1.45(3) .
C1 C6 1.38(3) .
C2 H2 0.9300 .
C2 C3 1.48(3) .
C3 H3A 0.9300 .
C3 C4 1.42(3) .
C4 H4A 0.9300 .
C4 C5 1.30(3) .
C5 H5 0.9300 .
C5 C6 1.42(3) .
C6 C7 1.48(3) .
C8 H8A 0.9700 .
C8 H8B 0.9700 .
C8 C9 1.51(2) .
C9 H9 0.9800 .
C9 C10 1.49(3) .
C10 H10A 0.9700 .
C10 H10B 0.9700 .
C11 H11 0.9300 .
C11 C12 1.45(2) .
C12 C13 1.39(2) .
C12 C17 1.41(3) .
C13 C14 1.45(2) .
C14 C15 1.34(2) .
C15 H15 0.9300 .
C15 C16 1.35(3) .
C16 H16 0.9300 .
C16 C17 1.35(3) .
C17 H17 0.9300 .
C18 C19 1.41(2) .
C18 C23 1.44(3) .
C19 C20 1.37(3) .
C20 H20 0.9300 .
C20 C21 1.41(3) .
C21 H21 0.9300 .
C21 C22 1.41(3) .
C22 H22 0.9300 .
C22 C23 1.40(3) .
C23 C24 1.44(3) .
C24 H24 0.9300 .
C25 H25A 0.9700 .
C25 H25B 0.9700 .
C25 C26 1.50(3) .
C26 H26 0.9800 .
C26 C27 1.54(3) .
C27 H27A 0.9700 .
C27 H27B 0.9700 .
C28 C29 1.45(3) .
C29 C30 1.47(3) .
C29 C34 1.39(3) .
C30 H30 0.9300 .
C30 C31 1.37(3) .
C31 H31 0.9300 .
C31 C32 1.33(3) .
C32 H32 0.9300 .
C32 C33 1.39(3) .
C33 H33 0.9300 .
C33 C34 1.39(3) .
C35 H35A 0.9600 .
C35 H35B 0.9600 .
C35 H35C 0.9600 .
C36 H36A 0.9600 .
C36 H36B 0.9600 .
C36 H36C 0.9600 .
O22 N8 1.33(2) .
O23 N8 1.18(2) .
O24 N8 1.247(19) .
O27 H27C 0.8501 .
O27 H27D 0.8501 .
O27 H27E 0.8965 .

loop_
_geom_torsion_atom_site_label_1
_geom_torsion_atom_site_label_2
_geom_torsion_atom_site_label_3
_geom_torsion_atom_site_label_4
_geom_torsion
Tb1 O1 C1 C2 -139.5(15)
Tb1 O1 C1 C6 45(3)
Tb1 O2 C7 N1 -169.5(11)
Tb1 O2 C7 C6 6(3)
Tb1 O6 C19 C18 -11(2)
Tb1 O6 C19 C20 171.1(18)
Tb1 O7 C18 C19 8(3)
Tb1 O7 C18 C23 -164.7(14)
Tb1 O11 N5 O12 5(2)
Tb1 O11 N5 O13 174(2)
Tb1 O12 N5 O11 -5(2)
Tb1 O12 N5 O13 -173(2)
Tb1 O14 N6 O15 -7.1(16)
Tb1 O14 N6 O16 168.3(14)
Tb1 O15 N6 O14 7.2(17)
Tb1 O15 N6 O16 -167.9(15)
Tb2 O4 C13 C12 -149.0(14)
Tb2 O4 C13 C14 30(2)
Tb2 O5 C14 C13 -22(2)
Tb2 O5 C14 C15 152(2)
Tb2 O9 C28 N4 -150.2(13)
Tb2 O9 C28 C29 30(3)
Tb2 O10 C34 C29 49(2)
Tb2 O10 C34 C33 -133.8(15)
Zn1 O1 C1 C2 33(3)
Zn1 O1 C1 C6 -142.2(18)
Zn1 O7 C18 C19 -161.3(15)
Zn1 O7 C18 C23 26(3)
Zn1 O8 C26 C25 33.6(19)
Zn1 O8 C26 C27 154.8(14)
Zn1 O18 N9 O25 39(5)
Zn1 O18 N9 O26 155(6)
Zn1 N3 C24 C23 -5(3)
Zn1 N3 C25 C26 47.8(19)
Zn2 O3 C9 C8 162.4(13)
Zn2 O3 C9 C10 38.1(15)
Zn2 O4 C13 C12 18(2)
Zn2 O4 C13 C14 -163.7(13)
Zn2 O10 C34 C29 -157.8(12)
Zn2 O10 C34 C33 20(2)
Zn2 O19 N7 O20 -8(3)
Zn2 O19 N7 O21 165(2)
Zn2 N2 C10 C9 43.5(19)
Zn2 N2 C11 C12 3(3)
O1 C1 C2 C3 -179.7(18)
O1 C1 C6 C5 -179.4(18)
O1 C1 C6 C7 -1(3)
O3 C9 C10 N2 -52.6(19)
O4 C13 C14 O5 -1(2)
O4 C13 C14 C15 -176.2(18)
O5 C14 C15 C16 -177(2)
O6 C19 C20 C21 -180(2)
O7 C18 C19 O6 3(3)
O7 C18 C19 C20 -179(2)
O7 C18 C23 C22 178.4(19)
O7 C18 C23 C24 -3(3)
O8 C26 C27 N4 66(2)
O9 C28 C29 C30 142.0(18)
O9 C28 C29 C34 -41(3)
N1 C8 C9 O3 67(2)
N1 C8 C9 C10 -173.7(16)
N2 C11 C12 C13 -12(3)
N2 C11 C12 C17 170(2)
N3 C25 C26 O8 -52(2)
N3 C25 C26 C27 -172.4(17)
N4 C28 C29 C30 -38(3)
N4 C28 C29 C34 138.3(18)
C1 C2 C3 C4 1(3)
C1 C6 C7 O2 -27(3)
C1 C6 C7 N1 147.6(18)
C2 C1 C6 C5 6(3)
C2 C1 C6 C7 -175.9(18)
C2 C3 C4 C5 2(3)
C3 C4 C5 C6 0(4)
C4 C5 C6 C1 -4(3)
C4 C5 C6 C7 178(2)
C5 C6 C7 O2 150.9(19)
C5 C6 C7 N1 -34(3)
C6 C1 C2 C3 -4(3)
C7 N1 C8 C9 77(2)
C8 N1 C7 O2 4(2)
C8 N1 C7 C6 -171.4(15)
C8 C9 C10 N2 -177.5(16)
C10 N2 C11 C12 172.8(18)
C11 N2 C10 C9 -127.7(19)
C11 C12 C13 O4 1(3)
C11 C12 C13 C14 -178.0(17)
C11 C12 C17 C16 176(2)
C12 C13 C14 O5 177.5(16)
C12 C13 C14 C15 3(3)
C13 C12 C17 C16 -2(3)
C13 C14 C15 C16 -3(3)
C14 C15 C16 C17 1(4)
C15 C16 C17 C12 2(4)
C17 C12 C13 O4 178.8(17)
C17 C12 C13 C14 0(3)
C18 C19 C20 C21 3(3)
C18 C23 C24 N3 -8(4)
C19 C18 C23 C22 6(3)
C19 C18 C23 C24 -175(2)
C19 C20 C21 C22 1(3)
C20 C21 C22 C23 -1(3)
C21 C22 C23 C18 -2(3)
C21 C22 C23 C24 179(2)
C22 C23 C24 N3 171(2)
C23 C18 C19 O6 176.0(18)
C23 C18 C19 C20 -6(3)
C24 N3 C25 C26 -132(2)
C25 N3 C24 C23 175(2)
C25 C26 C27 N4 -173.7(17)
C27 N4 C28 O9 8(3)
C27 N4 C28 C29 -171.8(16)
C28 N4 C27 C26 74(2)
C28 C29 C30 C31 179.9(19)
C28 C29 C34 O10 1(3)
C28 C29 C34 C33 -176.9(18)
C29 C30 C31 C32 -6(3)
C30 C29 C34 O10 177.3(15)
C30 C29 C34 C33 0(3)
C30 C31 C32 C33 5(4)
C31 C32 C33 C34 -2(4)
C32 C33 C34 O10 -177.6(19)
C32 C33 C34 C29 0(3)
C34 C29 C30 C31 3(3)
C35 O5 C14 C13 177.1(16)
C35 O5 C14 C15 -9(3)
C36 O6 C19 C18 172.4(18)
C36 O6 C19 C20 -5(3)
